data_4341640
loop_
_publ_author_name
'Artetxe, Be\~nat'
'Reinoso, Santiago'
'San Felices, Leire'
'Vitoria, Pablo'
'Pache, Aroa'
'Mart\'in-Caballero, Jagoba'
'Guti\'errez-Zorrilla, Juan M'

_publ_section_title
;
 Functionalization of krebs-type polyoxometalates with n,o-chelating
 ligands: a systematic study.
;
_journal_issue 1
_journal_name_full 'Inorganic chemistry'
_journal_page_first 241
_journal_page_last 252
_journal_paper_doi 10.1021/ic502232v
_journal_volume 54
_journal_year 2015
_chemical_formula_moiety 'C8 H10 N4 Ni O6'
_chemical_formula_sum 'C8 H10 N4 Ni O6'
_chemical_formula_weight 316.91
_chemical_name_systematic
;
Diaqua-<i>trans</i>-bis(pyrazole-3-carboxylate-\k^2^<i>N</i>,<i>O</i>)
nickel(II) 
;
_space_group_crystal_system monoclinic
_space_group_IT_number 14
_space_group_name_Hall '-P 2ybc'
_space_group_name_H-M_alt 'P 1 21/c 1'
_symmetry_Int_Tables_number 14
_symmetry_space_group_name_Hall '-P 2ybc'
_symmetry_space_group_name_H-M 'P 1 21/c 1'
_atom_sites_solution_hydrogens mixed
_atom_sites_solution_primary direct
_atom_sites_solution_secondary difmap
_audit_creation_date 2014-02-18T15:39:04-00:00
_audit_creation_method 'WinGX routine CIF_UPDATE'
_cell_angle_alpha 90
_cell_angle_beta 97.216(6)
_cell_angle_gamma 90
_cell_formula_units_Z 2
_cell_length_a 5.0879(3)
_cell_length_b 11.2855(6)
_cell_length_c 9.2686(6)
_cell_measurement_reflns_used 1367
_cell_measurement_temperature 100.00(10)
_cell_measurement_theta_max 72.96
_cell_measurement_theta_min 6.188
_cell_volume 527.98(5)
_computing_cell_refinement
;
        CrysAlisPro, Agilent Technologies,
        Version 1.171.36.28 (release 01-02-2013 CrysAlis171 .NET)
        (compiled Feb  1 2013,16:14:44)
;
_computing_data_collection
;
        CrysAlisPro, Agilent Technologies,
        Version 1.171.36.28 (release 01-02-2013 CrysAlis171 .NET)
        (compiled Feb  1 2013,16:14:44)
;
_computing_data_reduction
;
        CrysAlisPro, Agilent Technologies,
        Version 1.171.36.28 (release 01-02-2013 CrysAlis171 .NET)
        (compiled Feb  1 2013,16:14:44)
;
_computing_molecular_graphics 'Olex2 (Dolomanov et al., 2009)'
_computing_publication_material 'Olex2 (Dolomanov et al., 2009)'
_computing_structure_refinement 'ShelXL (Sheldrick, 2008)'
_computing_structure_solution 'Olex2 (Dolomanov et al., 2009)'
_diffrn_ambient_temperature 100.00(10)
_diffrn_detector_area_resol_mean 10.4023
_diffrn_measured_fraction_theta_full 0.998
_diffrn_measured_fraction_theta_max 0.998
_diffrn_measurement_device_type 'SuperNova, Single source at offset, Atlas'
_diffrn_measurement_method '\w scans'
_diffrn_orient_matrix_UB_11 0.0538962
_diffrn_orient_matrix_UB_12 0.1297923
_diffrn_orient_matrix_UB_13 0.0461067
_diffrn_orient_matrix_UB_21 -0.0095811
_diffrn_orient_matrix_UB_22 0.036036
_diffrn_orient_matrix_UB_23 -0.1608608
_diffrn_orient_matrix_UB_31 -0.3002923
_diffrn_orient_matrix_UB_32 0.0221103
_diffrn_orient_matrix_UB_33 -0.0080355
_diffrn_radiation_monochromator mirror
_diffrn_radiation_type CuK\a
_diffrn_radiation_wavelength 1.54184
_diffrn_reflns_av_R_equivalents 0.0243
_diffrn_reflns_limit_h_max 3
_diffrn_reflns_limit_h_min -5
_diffrn_reflns_limit_k_max 13
_diffrn_reflns_limit_k_min -13
_diffrn_reflns_limit_l_max 10
_diffrn_reflns_limit_l_min -10
_diffrn_reflns_number 2552
_diffrn_reflns_theta_full 64.97
_diffrn_reflns_theta_max 64.97
_diffrn_reflns_theta_min 6.21
_diffrn_source 'SuperNova (Cu) X-ray Source'
_exptl_absorpt_coefficient_mu 3.031
_exptl_absorpt_correction_T_max 1
_exptl_absorpt_correction_T_min 0.97078
_exptl_absorpt_correction_type multi-scan
_exptl_absorpt_process_details
;
        CrysAlisPro, Agilent Technologies,
        Version 1.171.36.28 (release 01-02-2013 CrysAlis171 .NET)
        (compiled Feb  1 2013,16:14:44)
        Empirical absorption correction using spherical harmonics,
 implemented in SCALE3 ABSPACK scaling algorithm.
;
_exptl_crystal_colour blue
_exptl_crystal_density_diffrn 1.993
_exptl_crystal_density_method 'not measured'
_exptl_crystal_description prism
_exptl_crystal_F_000 324
_exptl_crystal_size_max 0.136
_exptl_crystal_size_mid 0.095
_exptl_crystal_size_min 0.061
_refine_diff_density_max 0.309
_refine_diff_density_min -0.317
_refine_diff_density_rms 0.063
_refine_ls_extinction_method none
_refine_ls_goodness_of_fit_ref 1.077
_refine_ls_hydrogen_treatment mixed
_refine_ls_matrix_type full
_refine_ls_number_parameters 96
_refine_ls_number_reflns 893
_refine_ls_number_restraints 2
_refine_ls_restrained_S_all 1.078
_refine_ls_R_factor_all 0.0297
_refine_ls_R_factor_gt 0.0244
_refine_ls_shift/su_max 0
_refine_ls_shift/su_mean 0
_refine_ls_structure_factor_coef Fsqd
_refine_ls_weighting_details 'calc w=1/[\s^2^(Fo^2^)+(0.0328P)^2^+0.1956P] where P=(Fo^2^+2Fc^2^)/3'
_refine_ls_weighting_scheme calc
_refine_ls_wR_factor_gt 0.0607
_refine_ls_wR_factor_ref 0.0632
_reflns_number_gt 791
_reflns_number_total 893
_reflns_threshold_expression >2sigma(I)
_cod_data_source_file ic502232v_si_002.cif
_cod_data_source_block Ni-pzc
_cod_depositor_comments 'Adding full bibliography for 4341628--4341641.cif.'
_cod_original_cell_volume 527.99(6)
_cod_database_code 4341640

loop_
_symmetry_equiv_pos_as_xyz
'x, y, z'
'-x, y+1/2, -z+1/2'
'-x, -y, -z'
'x, -y-1/2, z-1/2'

loop_
_atom_site_label
_atom_site_type_symbol
_atom_site_fract_x
_atom_site_fract_y
_atom_site_fract_z
_atom_site_U_iso_or_equiv
_atom_site_adp_type
_atom_site_occupancy
_atom_site_symmetry_multiplicity
_atom_site_calc_flag
_atom_site_refinement_flags
Ni1 Ni 0.5000 0.5000 0.0000 0.00747(17) Uani 1 2 d S
N2 N 0.6104(3) 0.32384(14) -0.00357(17) 0.0086(4) Uani 1 1 d .
O2 O 0.1613(3) 0.25780(12) 0.24750(15) 0.0116(3) Uani 1 1 d .
O1W O 0.7845(3) 0.52498(13) 0.17804(16) 0.0107(3) Uani 1 1 d D
C5 C 0.7525(4) 0.13831(18) -0.0161(2) 0.0123(4) Uani 1 1 d .
H5 H 0.8467 0.0714 -0.0449 0.015 Uiso 1 1 calc R
C4 C 0.5734(4) 0.13898(17) 0.0839(2) 0.0112(4) Uani 1 1 d .
H4 H 0.5194 0.0740 0.1384 0.013 Uiso 1 1 calc R
N1 N 0.7691(3) 0.24973(15) -0.06522(18) 0.0101(4) Uani 1 1 d .
H1 H 0.8720 0.2714 -0.1301 0.012 Uiso 1 1 calc R
C3 C 0.4886(4) 0.25716(18) 0.0869(2) 0.0084(4) Uani 1 1 d .
O1 O 0.2557(3) 0.42704(11) 0.13962(15) 0.0083(3) Uani 1 1 d .
C6 C 0.2874(4) 0.31706(18) 0.1656(2) 0.0094(4) Uani 1 1 d .
H1WB H 0.806(5) 0.5936(16) 0.202(3) 0.014(7) Uiso 1 1 d D
H1WA H 0.928(4) 0.494(2) 0.172(3) 0.031(8) Uiso 1 1 d D

loop_
_atom_site_aniso_label
_atom_site_aniso_U_11
_atom_site_aniso_U_22
_atom_site_aniso_U_33
_atom_site_aniso_U_23
_atom_site_aniso_U_13
_atom_site_aniso_U_12
Ni1 0.0087(3) 0.0050(3) 0.0093(3) 0.00077(19) 0.00299(18) 0.00021(19)
N2 0.0093(9) 0.0081(8) 0.0087(8) -0.0009(7) 0.0020(6) 0.0011(7)
O2 0.0129(7) 0.0102(7) 0.0127(7) 0.0024(6) 0.0058(6) 0.0005(6)
O1W 0.0091(8) 0.0091(8) 0.0138(8) -0.0029(6) 0.0014(6) 0.0028(6)
C5 0.0134(11) 0.0089(9) 0.0141(10) -0.0012(8) 0.0004(8) 0.0026(8)
C4 0.0146(11) 0.0079(9) 0.0113(10) 0.0011(8) 0.0021(8) -0.0012(9)
N1 0.0105(9) 0.0103(8) 0.0105(8) -0.0003(7) 0.0052(7) 0.0002(7)
C3 0.0079(10) 0.0096(10) 0.0075(9) 0.0002(8) 0.0005(8) -0.0008(8)
O1 0.0094(7) 0.0054(7) 0.0110(7) 0.0001(5) 0.0043(5) 0.0000(6)
C6 0.0076(10) 0.0116(10) 0.0085(9) -0.0010(8) -0.0003(8) -0.0004(8)

loop_
_atom_type_symbol
_atom_type_description
_atom_type_scat_dispersion_real
_atom_type_scat_dispersion_imag
_atom_type_scat_source
C C 0.0181 0.0091 'International Tables Vol C Tables 4.2.6.8 and 6.1.1.4'
H H 0 0 'International Tables Vol C Tables 4.2.6.8 and 6.1.1.4'
N N 0.0311 0.018 'International Tables Vol C Tables 4.2.6.8 and 6.1.1.4'
Ni Ni -3.0029 0.5091 'International Tables Vol C Tables 4.2.6.8 and 6.1.1.4'
O O 0.0492 0.0322 'International Tables Vol C Tables 4.2.6.8 and 6.1.1.4'

loop_
_geom_angle_atom_site_label_1
_geom_angle_atom_site_label_2
_geom_angle_atom_site_label_3
_geom_angle
_geom_angle_site_symmetry_1
_geom_angle_site_symmetry_3
N2 Ni1 N2 180.0 3_665 .
N2 Ni1 O1W 88.83(6) 3_665 3_665
N2 Ni1 O1W 91.17(6) . 3_665
N2 Ni1 O1W 91.17(6) 3_665 .
N2 Ni1 O1W 88.83(6) . .
O1W Ni1 O1W 180.0 3_665 .
N2 Ni1 O1 100.75(6) 3_665 .
N2 Ni1 O1 79.25(6) . .
O1W Ni1 O1 91.68(6) 3_665 .
O1W Ni1 O1 88.32(6) . .
N2 Ni1 O1 79.25(6) 3_665 3_665
N2 Ni1 O1 100.75(6) . 3_665
O1W Ni1 O1 88.32(6) 3_665 3_665
O1W Ni1 O1 91.68(6) . 3_665
O1 Ni1 O1 180.00(5) . 3_665
C3 N2 N1 105.55(16) . .
C3 N2 Ni1 112.55(13) . .
N1 N2 Ni1 141.89(13) . .
Ni1 O1W H1WB 113.7(18) . .
Ni1 O1W H1WA 115(2) . .
H1WB O1W H1WA 110(3) . .
N1 C5 C4 107.32(18) . .
N1 C5 H5 126.3 . .
C4 C5 H5 126.3 . .
C5 C4 C3 104.43(18) . .
C5 C4 H4 127.8 . .
C3 C4 H4 127.8 . .
N2 N1 C5 111.88(17) . .
N2 N1 H1 124.1 . .
C5 N1 H1 124.1 . .
N2 C3 C4 110.81(18) . .
N2 C3 C6 116.92(17) . .
C4 C3 C6 132.22(18) . .
C6 O1 Ni1 115.75(12) . .
O2 C6 O1 125.17(19) . .
O2 C6 C3 119.45(18) . .
O1 C6 C3 115.36(17) . .

loop_
_geom_bond_atom_site_label_1
_geom_bond_atom_site_label_2
_geom_bond_distance
_geom_bond_site_symmetry_2
Ni1 N2 2.0672(16) 3_665
Ni1 N2 2.0672(16) .
Ni1 O1W 2.0731(14) 3_665
Ni1 O1W 2.0731(14) .
Ni1 O1 2.0740(13) .
Ni1 O1 2.0740(13) 3_665
N2 C3 1.335(3) .
N2 N1 1.340(2) .
O2 C6 1.248(2) .
O1W H1WB 0.808(17) .
O1W H1WA 0.818(18) .
C5 N1 1.344(3) .
C5 C4 1.379(3) .
C5 H5 0.9500 .
C4 C3 1.403(3) .
C4 H4 0.9500 .
N1 H1 0.8800 .
C3 C6 1.492(3) .
O1 C6 1.271(2) .

loop_
_geom_torsion_atom_site_label_1
_geom_torsion_atom_site_label_2
_geom_torsion_atom_site_label_3
_geom_torsion_atom_site_label_4
_geom_torsion
_geom_torsion_site_symmetry_1
N2 Ni1 N2 C3 -113(100) 3_665
O1W Ni1 N2 C3 -95.13(13) 3_665
O1W Ni1 N2 C3 84.87(13) .
O1 Ni1 N2 C3 -3.64(13) .
O1 Ni1 N2 C3 176.36(13) 3_665
N2 Ni1 N2 N1 68(100) 3_665
O1W Ni1 N2 N1 86.1(2) 3_665
O1W Ni1 N2 N1 -93.9(2) .
O1 Ni1 N2 N1 177.6(2) .
O1 Ni1 N2 N1 -2.4(2) 3_665
N1 C5 C4 C3 0.5(2) .
C3 N2 N1 C5 -0.3(2) .
Ni1 N2 N1 C5 178.57(16) .
C4 C5 N1 N2 -0.2(2) .
N1 N2 C3 C4 0.6(2) .
Ni1 N2 C3 C4 -178.60(13) .
N1 N2 C3 C6 -177.08(16) .
Ni1 N2 C3 C6 3.7(2) .
C5 C4 C3 N2 -0.7(2) .
C5 C4 C3 C6 176.5(2) .
N2 Ni1 O1 C6 -176.76(13) 3_665
N2 Ni1 O1 C6 3.24(13) .
O1W Ni1 O1 C6 94.11(14) 3_665
O1W Ni1 O1 C6 -85.89(14) .
O1 Ni1 O1 C6 59(100) 3_665
Ni1 O1 C6 O2 179.34(15) .
Ni1 O1 C6 C3 -2.2(2) .
N2 C3 C6 O2 177.49(17) .
C4 C3 C6 O2 0.4(3) .
N2 C3 C6 O1 -1.0(3) .
C4 C3 C6 O1 -178.16(19) .
